data_4519172
loop_
_publ_author_name
'Zhao, Fei'
'Zhou, Zhi'
'Lu, Yangbin'
'Qiao, Jin'
'Zhang, Xiaoning'
'Gong, Xin'
'Liu, Siyu'
'Lin, Shuang'
'Wu, Xiaowei'
'Yi, Wei'

_publ_section_title
;
 Chemo-, Regio-, and Stereoselective Assembly of Polysubstituted
 Furan-2(5H)-ones Enabled by Rh(III)-Catalyzed Domino C--H
 Alkenylation/Directing Group Migration/Lactonization: A Combined
 Experimental and Computational Study
;
_journal_issue 22
_journal_name_full 'ACS Catalysis'
_journal_page_first 13921
_journal_page_last 13934
_journal_paper_doi 10.1021/acscatal.1c03846
_journal_volume 11
_journal_year 2021
_chemical_formula_moiety 'C20 H16 N2 O4'
_chemical_formula_sum 'C20 H16 N2 O4'
_chemical_formula_weight 348.35
_space_group_crystal_system monoclinic
_space_group_IT_number 14
_space_group_name_Hall '-P 2ybc'
_space_group_name_H-M_alt 'P 1 21/c 1'
_atom_sites_solution_hydrogens geom
_atom_sites_solution_primary dual
_audit_creation_date 2020-01-17
_audit_creation_method
;
Olex2 1.3-alpha
(compiled Nov 21 2019 18:26:39 for OlexSys, GUI svn.r6003)
;
_cell_angle_alpha 90
_cell_angle_beta 108.065(11)
_cell_angle_gamma 90
_cell_formula_units_Z 4
_cell_length_a 12.4452(14)
_cell_length_b 8.0989(7)
_cell_length_c 17.7051(15)
_cell_measurement_reflns_used 1845
_cell_measurement_temperature 293(2)
_cell_measurement_theta_max 24.3940
_cell_measurement_theta_min 3.0330
_cell_volume 1696.6(3)
_computing_cell_refinement 'CrysAlisPro 1.171.38.43f (Rigaku OD, 2015)'
_computing_data_collection 'CrysAlisPro 1.171.38.43f (Rigaku OD, 2015)'
_computing_data_reduction 'CrysAlisPro 1.171.38.43f (Rigaku OD, 2015)'
_computing_molecular_graphics 'Olex2 1.3-alpha (Dolomanov et al., 2009)'
_computing_publication_material 'Olex2 1.3-alpha (Dolomanov et al., 2009)'
_computing_structure_refinement 'SHELXL 2018/3 (Sheldrick, 2015)'
_computing_structure_solution 'SHELXT  (Sheldrick, 2015)'
_diffrn_ambient_temperature 293(2)
_diffrn_detector 'CCD plate'
_diffrn_detector_area_resol_mean 5.2684
_diffrn_detector_type AtlasS2
_diffrn_measured_fraction_theta_full 0.998
_diffrn_measured_fraction_theta_max 0.998
_diffrn_measurement_details
;
List of Runs (angles in degrees, time in seconds):

  # Type    Start    End  Width  t~exp~   \w     \q     \k     \f   Frames
--------------------------------------------------------------------------
  1  \w    -81.00  12.00   1.00    6.00    --  -11.59 -19.00 120.00   93
  2  \w    -86.00 -11.00   1.00    6.00    --  -11.59 -37.00  60.00   75
;
_diffrn_measurement_device 'four-circle diffractometer'
_diffrn_measurement_device_type 'SuperNova, Dual, Cu at zero, AtlasS2'
_diffrn_measurement_method '\w scans'
_diffrn_orient_matrix_type 'CrysAlisPro convention (1999,Acta A55,543-557)'
_diffrn_orient_matrix_UB_11 -0.0152044000
_diffrn_orient_matrix_UB_12 0.0390746000
_diffrn_orient_matrix_UB_13 -0.0377057000
_diffrn_orient_matrix_UB_21 0.0578528000
_diffrn_orient_matrix_UB_22 0.0156163000
_diffrn_orient_matrix_UB_23 0.0049059000
_diffrn_orient_matrix_UB_31 0.0040572000
_diffrn_orient_matrix_UB_32 -0.0767709000
_diffrn_orient_matrix_UB_33 -0.0181925000
_diffrn_radiation_monochromator mirror
_diffrn_radiation_probe x-ray
_diffrn_radiation_type 'Mo K\a'
_diffrn_radiation_wavelength 0.71073
_diffrn_reflns_av_R_equivalents 0.0262
_diffrn_reflns_av_unetI/netI 0.0423
_diffrn_reflns_Laue_measured_fraction_full 0.998
_diffrn_reflns_Laue_measured_fraction_max 0.998
_diffrn_reflns_limit_h_max 12
_diffrn_reflns_limit_h_min -14
_diffrn_reflns_limit_k_max 9
_diffrn_reflns_limit_k_min -7
_diffrn_reflns_limit_l_max 17
_diffrn_reflns_limit_l_min -21
_diffrn_reflns_number 6262
_diffrn_reflns_point_group_measured_fraction_full 0.998
_diffrn_reflns_point_group_measured_fraction_max 0.998
_diffrn_reflns_theta_full 25.000
_diffrn_reflns_theta_max 25.000
_diffrn_reflns_theta_min 2.420
_diffrn_source 'micro-focus sealed X-ray tube'
_diffrn_source_type 'SuperNova (Mo) X-ray Source'
_exptl_absorpt_coefficient_mu 0.096
_exptl_absorpt_correction_T_max 1.00000
_exptl_absorpt_correction_T_min 0.79035
_exptl_absorpt_correction_type multi-scan
_exptl_absorpt_process_details
;
CrysAlisPro 1.171.38.43f (Rigaku Oxford Diffraction, 2015)
Empirical absorption correction using spherical harmonics,
 implemented in SCALE3 ABSPACK scaling algorithm.
;
_exptl_crystal_colour yellow
_exptl_crystal_colour_primary yellow
_exptl_crystal_density_diffrn 1.364
_exptl_crystal_description block
_exptl_crystal_F_000 728
_exptl_crystal_size_max 0.13
_exptl_crystal_size_mid 0.12
_exptl_crystal_size_min 0.11
_refine_diff_density_max 0.193
_refine_diff_density_min -0.156
_refine_diff_density_rms 0.035
_refine_ls_extinction_coef 0.0082(11)
_refine_ls_extinction_expression Fc^*^=kFc[1+0.001xFc^2^\l^3^/sin(2\q)]^-1/4^
_refine_ls_extinction_method 'SHELXL-2018/3 (Sheldrick 2018)'
_refine_ls_goodness_of_fit_ref 1.065
_refine_ls_hydrogen_treatment constr
_refine_ls_matrix_type full
_refine_ls_number_parameters 237
_refine_ls_number_reflns 2988
_refine_ls_number_restraints 0
_refine_ls_restrained_S_all 1.065
_refine_ls_R_factor_all 0.0735
_refine_ls_R_factor_gt 0.0502
_refine_ls_shift/su_max 0.000
_refine_ls_shift/su_mean 0.000
_refine_ls_structure_factor_coef Fsqd
_refine_ls_weighting_details 'w=1/[\s^2^(Fo^2^)+(0.0377P)^2^+0.5112P] where P=(Fo^2^+2Fc^2^)/3'
_refine_ls_weighting_scheme calc
_refine_ls_wR_factor_gt 0.1056
_refine_ls_wR_factor_ref 0.1185
_reflns_Friedel_coverage 0.000
_reflns_number_gt 2186
_reflns_number_total 2988
_reflns_threshold_expression 'I > 2\s(I)'
_cod_data_source_file cs1c03846_si_005.cif
_cod_data_source_block zf-100
_cod_database_code 4519172
_shelx_shelxl_version_number 2018/3
_shelx_space_group_comment
;
The symmetry employed for this shelxl refinement is uniquely defined
by the following loop, which should always be used as a source of
symmetry information in preference to the above space-group names.
They are only intended as comments.
;
_reflns_odcompleteness_completeness 99.44
_reflns_odcompleteness_iscentric 1
_reflns_odcompleteness_theta 26.32
_olex2_refinement_description
;
1. Fixed Uiso
 At 1.2 times of:
  All C(H) groups, All N(H) groups
 At 1.5 times of:
  All C(H,H,H) groups
2.a Ternary CH refined with riding coordinates:
 C12(H12)
2.b Aromatic/amide H refined with riding coordinates:
 N1(H1), N2(H2), C2(H2A), C3(H3), C4(H4), C5(H5), C7(H7), C14(H14), C15(H15),
 C16(H16), C17(H17), C18(H18)
2.c Idealised Me refined as rotating group:
 C20(H20A,H20B,H20C)
;
_olex2_submission_special_instructions 'No special instructions were received'
_oxdiff_exptl_absorpt_empirical_details
;
Empirical correction (ABSPACK) includes:
- Absorption correction using spherical harmonics
- Frame scaling
;
_oxdiff_exptl_absorpt_empirical_full_max 1.306
_oxdiff_exptl_absorpt_empirical_full_min 0.774

loop_
_space_group_symop_operation_xyz
'x, y, z'
'-x, y+1/2, -z+1/2'
'-x, -y, -z'
'x, -y-1/2, z-1/2'

loop_
_atom_site_label
_atom_site_type_symbol
_atom_site_fract_x
_atom_site_fract_y
_atom_site_fract_z
_atom_site_U_iso_or_equiv
_atom_site_adp_type
_atom_site_occupancy
_atom_site_site_symmetry_order
_atom_site_calc_flag
_atom_site_refinement_flags_posn
_atom_site_refinement_flags_adp
_atom_site_refinement_flags_occupancy
_atom_site_disorder_assembly
_atom_site_disorder_group
O1 O 0.79007(12) 0.68753(19) 0.36842(8) 0.0516(4) Uani 1 1 d . . . . .
O2 O 0.91492(14) 0.8709(2) 0.43859(9) 0.0657(5) Uani 1 1 d . . . . .
O3 O 0.97564(14) 0.5346(2) 0.63366(9) 0.0618(5) Uani 1 1 d . . . . .
O4 O 1.10739(12) 0.79953(19) 0.66093(8) 0.0501(4) Uani 1 1 d . . . . .
N1 N 0.82625(15) 0.2917(2) 0.57905(10) 0.0450(5) Uani 1 1 d . . . . .
H1 H 0.875806 0.347383 0.614639 0.054 Uiso 1 1 calc R U . . .
N2 N 1.02058(15) 0.7767(2) 0.59039(10) 0.0498(5) Uani 1 1 d . . . . .
H2 H 1.005903 0.850941 0.553860 0.060 Uiso 1 1 calc R U . . .
C1 C 0.78073(18) 0.1447(3) 0.59154(13) 0.0428(5) Uani 1 1 d . . . . .
C2 C 0.7991(2) 0.0516(3) 0.66102(14) 0.0528(6) Uani 1 1 d . . . . .
H2A H 0.850246 0.085666 0.708877 0.063 Uiso 1 1 calc R U . . .
C3 C 0.7386(2) -0.0919(3) 0.65573(16) 0.0650(7) Uani 1 1 d . . . . .
H3 H 0.749212 -0.156485 0.700896 0.078 Uiso 1 1 calc R U . . .
C4 C 0.6617(3) -0.1430(3) 0.58413(18) 0.0828(9) Uani 1 1 d . . . . .
H4 H 0.622136 -0.241070 0.582580 0.099 Uiso 1 1 calc R U . . .
C5 C 0.6430(3) -0.0525(3) 0.51619(17) 0.0789(9) Uani 1 1 d . . . . .
H5 H 0.590985 -0.087750 0.468916 0.095 Uiso 1 1 calc R U . . .
C6 C 0.7036(2) 0.0946(3) 0.51897(14) 0.0526(6) Uani 1 1 d . . . . .
C7 C 0.7051(2) 0.2168(3) 0.46238(13) 0.0539(6) Uani 1 1 d . . . . .
H7 H 0.662584 0.216028 0.408925 0.065 Uiso 1 1 calc R U . . .
C8 C 0.78031(18) 0.3372(3) 0.50030(12) 0.0418(5) Uani 1 1 d . . . . .
C9 C 0.80715(17) 0.4889(3) 0.46823(12) 0.0400(5) Uani 1 1 d . . . . .
C10 C 0.87828(17) 0.6174(3) 0.49913(12) 0.0398(5) Uani 1 1 d . . . . .
C11 C 0.86723(19) 0.7408(3) 0.43625(13) 0.0471(6) Uani 1 1 d . . . . .
C12 C 0.75007(18) 0.5246(3) 0.38065(12) 0.0429(5) Uani 1 1 d . . . . .
H12 H 0.777662 0.444939 0.349299 0.051 Uiso 1 1 calc R U . . .
C13 C 0.62223(18) 0.5233(3) 0.35143(13) 0.0446(6) Uani 1 1 d . . . . .
C14 C 0.5595(2) 0.5829(3) 0.39761(17) 0.0650(7) Uani 1 1 d . . . . .
H14 H 0.595897 0.622726 0.448376 0.078 Uiso 1 1 calc R U . . .
C15 C 0.4430(3) 0.5836(4) 0.3687(3) 0.0958(11) Uani 1 1 d . . . . .
H15 H 0.400803 0.625990 0.399390 0.115 Uiso 1 1 calc R U . . .
C16 C 0.3892(3) 0.5206(5) 0.2937(3) 0.1106(14) Uani 1 1 d . . . . .
H16 H 0.310694 0.520016 0.274025 0.133 Uiso 1 1 calc R U . . .
C17 C 0.4504(3) 0.4603(4) 0.2493(2) 0.0947(11) Uani 1 1 d . . . . .
H17 H 0.413705 0.417979 0.199028 0.114 Uiso 1 1 calc R U . . .
C18 C 0.5663(2) 0.4603(3) 0.27701(15) 0.0650(7) Uani 1 1 d . . . . .
H18 H 0.607373 0.417815 0.245640 0.078 Uiso 1 1 calc R U . . .
C19 C 0.96021(17) 0.6376(3) 0.58019(12) 0.0429(5) Uani 1 1 d . . . . .
C20 C 1.0691(2) 0.9022(3) 0.71311(14) 0.0626(7) Uani 1 1 d . . . . .
H20A H 1.042663 1.005443 0.687355 0.094 Uiso 1 1 calc R U . . .
H20B H 1.130346 0.922155 0.760827 0.094 Uiso 1 1 calc R U . . .
H20C H 1.008539 0.848078 0.726158 0.094 Uiso 1 1 calc R U . . .

loop_
_atom_site_aniso_label
_atom_site_aniso_U_11
_atom_site_aniso_U_22
_atom_site_aniso_U_33
_atom_site_aniso_U_23
_atom_site_aniso_U_13
_atom_site_aniso_U_12
O1 0.0525(10) 0.0557(10) 0.0399(9) 0.0111(7) 0.0046(7) -0.0089(8)
O2 0.0697(12) 0.0579(11) 0.0590(11) 0.0177(9) 0.0044(9) -0.0218(9)
O3 0.0666(11) 0.0645(11) 0.0427(9) 0.0156(9) 0.0000(8) -0.0173(9)
O4 0.0436(9) 0.0566(10) 0.0442(9) -0.0047(8) 0.0048(7) -0.0005(7)
N1 0.0473(11) 0.0442(11) 0.0410(10) 0.0028(9) 0.0099(9) -0.0035(9)
N2 0.0532(12) 0.0480(11) 0.0393(10) 0.0037(9) 0.0015(9) -0.0069(9)
C1 0.0477(13) 0.0378(12) 0.0472(13) 0.0011(11) 0.0208(11) 0.0033(10)
C2 0.0604(16) 0.0480(14) 0.0506(14) 0.0037(12) 0.0182(12) 0.0014(12)
C3 0.095(2) 0.0456(15) 0.0623(17) 0.0071(13) 0.0354(16) -0.0031(14)
C4 0.122(3) 0.0507(16) 0.075(2) 0.0019(16) 0.0294(19) -0.0289(17)
C5 0.108(2) 0.0527(16) 0.0651(18) -0.0018(14) 0.0113(16) -0.0290(16)
C6 0.0677(16) 0.0379(13) 0.0521(14) -0.0032(11) 0.0183(12) -0.0049(11)
C7 0.0700(17) 0.0458(13) 0.0409(13) -0.0023(11) 0.0099(12) -0.0053(12)
C8 0.0440(13) 0.0411(12) 0.0406(12) 0.0023(10) 0.0135(10) 0.0034(10)
C9 0.0398(12) 0.0448(13) 0.0374(11) 0.0022(10) 0.0148(10) 0.0069(10)
C10 0.0385(12) 0.0437(12) 0.0365(11) 0.0042(10) 0.0107(9) -0.0010(10)
C11 0.0425(13) 0.0531(14) 0.0425(13) 0.0065(11) 0.0084(11) -0.0012(11)
C12 0.0449(13) 0.0440(13) 0.0384(12) -0.0005(10) 0.0110(10) 0.0009(10)
C13 0.0451(13) 0.0379(12) 0.0455(13) 0.0033(10) 0.0065(11) 0.0025(10)
C14 0.0582(17) 0.0579(16) 0.0820(19) -0.0034(14) 0.0262(15) 0.0082(13)
C15 0.064(2) 0.081(2) 0.154(4) 0.015(2) 0.051(2) 0.0206(17)
C16 0.042(2) 0.106(3) 0.165(4) 0.032(3) 0.006(2) 0.0007(19)
C17 0.063(2) 0.095(2) 0.097(2) 0.007(2) -0.0181(19) -0.0209(19)
C18 0.0614(17) 0.0645(17) 0.0578(16) -0.0033(14) 0.0022(13) -0.0072(13)
C19 0.0409(13) 0.0477(13) 0.0401(12) 0.0028(11) 0.0127(10) -0.0006(10)
C20 0.0648(17) 0.0711(18) 0.0509(14) -0.0110(13) 0.0162(13) -0.0014(13)

loop_
_atom_type_symbol
_atom_type_description
_atom_type_scat_dispersion_real
_atom_type_scat_dispersion_imag
_atom_type_scat_source
C C 0.0033 0.0016 'International Tables Vol C Tables 4.2.6.8 and 6.1.1.4'
H H 0.0000 0.0000 'International Tables Vol C Tables 4.2.6.8 and 6.1.1.4'
N N 0.0061 0.0033 'International Tables Vol C Tables 4.2.6.8 and 6.1.1.4'
O O 0.0106 0.0060 'International Tables Vol C Tables 4.2.6.8 and 6.1.1.4'

loop_
_geom_angle_atom_site_label_1
_geom_angle_atom_site_label_2
_geom_angle_atom_site_label_3
_geom_angle
_geom_angle_site_symmetry_1
_geom_angle_site_symmetry_3
_geom_angle_publ_flag
C11 O1 C12 109.84(16) . . ?
N2 O4 C20 109.66(16) . . ?
C1 N1 H1 125.3 . . ?
C1 N1 C8 109.44(18) . . ?
C8 N1 H1 125.3 . . ?
O4 N2 H2 120.6 . . ?
C19 N2 O4 118.85(18) . . ?
C19 N2 H2 120.6 . . ?
N1 C1 C2 130.5(2) . . ?
N1 C1 C6 107.69(18) . . ?
C2 C1 C6 121.8(2) . . ?
C1 C2 H2A 121.3 . . ?
C3 C2 C1 117.4(2) . . ?
C3 C2 H2A 121.3 . . ?
C2 C3 H3 119.3 . . ?
C2 C3 C4 121.4(2) . . ?
C4 C3 H3 119.3 . . ?
C3 C4 H4 119.2 . . ?
C5 C4 C3 121.5(3) . . ?
C5 C4 H4 119.2 . . ?
C4 C5 H5 120.6 . . ?
C4 C5 C6 118.8(3) . . ?
C6 C5 H5 120.6 . . ?
C1 C6 C7 106.9(2) . . ?
C5 C6 C1 119.0(2) . . ?
C5 C6 C7 134.0(2) . . ?
C6 C7 H7 126.1 . . ?
C8 C7 C6 107.9(2) . . ?
C8 C7 H7 126.1 . . ?
N1 C8 C9 123.54(19) . . ?
C7 C8 N1 108.05(19) . . ?
C7 C8 C9 128.4(2) . . ?
C8 C9 C12 118.28(18) . . ?
C10 C9 C8 134.02(19) . . ?
C10 C9 C12 107.69(18) . . ?
C9 C10 C11 108.53(18) . . ?
C9 C10 C19 129.41(19) . . ?
C11 C10 C19 122.00(19) . . ?
O1 C11 C10 109.18(19) . . ?
O2 C11 O1 121.1(2) . . ?
O2 C11 C10 129.8(2) . . ?
O1 C12 C9 104.59(16) . . ?
O1 C12 H12 108.5 . . ?
O1 C12 C13 109.19(16) . . ?
C9 C12 H12 108.5 . . ?
C13 C12 C9 117.19(18) . . ?
C13 C12 H12 108.5 . . ?
C14 C13 C12 121.5(2) . . ?
C14 C13 C18 118.9(2) . . ?
C18 C13 C12 119.6(2) . . ?
C13 C14 H14 119.9 . . ?
C15 C14 C13 120.3(3) . . ?
C15 C14 H14 119.9 . . ?
C14 C15 H15 120.2 . . ?
C14 C15 C16 119.5(3) . . ?
C16 C15 H15 120.2 . . ?
C15 C16 H16 120.0 . . ?
C17 C16 C15 120.1(3) . . ?
C17 C16 H16 120.0 . . ?
C16 C17 H17 119.6 . . ?
C16 C17 C18 120.9(3) . . ?
C18 C17 H17 119.6 . . ?
C13 C18 H18 119.9 . . ?
C17 C18 C13 120.3(3) . . ?
C17 C18 H18 119.9 . . ?
O3 C19 N2 121.4(2) . . ?
O3 C19 C10 124.3(2) . . ?
N2 C19 C10 114.30(19) . . ?
O4 C20 H20A 109.5 . . ?
O4 C20 H20B 109.5 . . ?
O4 C20 H20C 109.5 . . ?
H20A C20 H20B 109.5 . . ?
H20A C20 H20C 109.5 . . ?
H20B C20 H20C 109.5 . . ?

loop_
_geom_bond_atom_site_label_1
_geom_bond_atom_site_label_2
_geom_bond_distance
_geom_bond_site_symmetry_2
_geom_bond_publ_flag
O1 C11 1.355(2) . ?
O1 C12 1.450(2) . ?
O2 C11 1.203(3) . ?
O3 C19 1.231(2) . ?
O4 N2 1.387(2) . ?
O4 C20 1.430(3) . ?
N1 H1 0.8600 . ?
N1 C1 1.366(3) . ?
N1 C8 1.383(3) . ?
N2 H2 0.8600 . ?
N2 C19 1.335(3) . ?
C1 C2 1.400(3) . ?
C1 C6 1.404(3) . ?
C2 H2A 0.9300 . ?
C2 C3 1.372(3) . ?
C3 H3 0.9300 . ?
C3 C4 1.394(4) . ?
C4 H4 0.9300 . ?
C4 C5 1.366(4) . ?
C5 H5 0.9300 . ?
C5 C6 1.403(3) . ?
C6 C7 1.413(3) . ?
C7 H7 0.9300 . ?
C7 C8 1.374(3) . ?
C8 C9 1.436(3) . ?
C9 C10 1.366(3) . ?
C9 C12 1.520(3) . ?
C10 C11 1.471(3) . ?
C10 C19 1.489(3) . ?
C12 H12 0.9800 . ?
C12 C13 1.513(3) . ?
C13 C14 1.381(3) . ?
C13 C18 1.383(3) . ?
C14 H14 0.9300 . ?
C14 C15 1.380(4) . ?
C15 H15 0.9300 . ?
C15 C16 1.386(5) . ?
C16 H16 0.9300 . ?
C16 C17 1.345(5) . ?
C17 H17 0.9300 . ?
C17 C18 1.371(4) . ?
C18 H18 0.9300 . ?
C20 H20A 0.9600 . ?
C20 H20B 0.9600 . ?
C20 H20C 0.9600 . ?

loop_
_geom_torsion_atom_site_label_1
_geom_torsion_atom_site_label_2
_geom_torsion_atom_site_label_3
_geom_torsion_atom_site_label_4
_geom_torsion
_geom_torsion_site_symmetry_1
_geom_torsion_site_symmetry_2
_geom_torsion_site_symmetry_3
_geom_torsion_site_symmetry_4
_geom_torsion_publ_flag
O1 C12 C13 C14 -81.6(2) . . . . ?
O1 C12 C13 C18 98.8(2) . . . . ?
O4 N2 C19 O3 4.4(3) . . . . ?
O4 N2 C19 C10 -173.33(17) . . . . ?
N1 C1 C2 C3 178.7(2) . . . . ?
N1 C1 C6 C5 -178.6(2) . . . . ?
N1 C1 C6 C7 0.3(3) . . . . ?
N1 C8 C9 C10 1.9(4) . . . . ?
N1 C8 C9 C12 -179.58(18) . . . . ?
C1 N1 C8 C7 -0.3(2) . . . . ?
C1 N1 C8 C9 177.60(19) . . . . ?
C1 C2 C3 C4 -0.2(4) . . . . ?
C1 C6 C7 C8 -0.4(3) . . . . ?
C2 C1 C6 C5 0.3(4) . . . . ?
C2 C1 C6 C7 179.2(2) . . . . ?
C2 C3 C4 C5 -0.1(5) . . . . ?
C3 C4 C5 C6 0.5(5) . . . . ?
C4 C5 C6 C1 -0.6(4) . . . . ?
C4 C5 C6 C7 -179.1(3) . . . . ?
C5 C6 C7 C8 178.2(3) . . . . ?
C6 C1 C2 C3 0.1(3) . . . . ?
C6 C7 C8 N1 0.4(3) . . . . ?
C6 C7 C8 C9 -177.3(2) . . . . ?
C7 C8 C9 C10 179.4(2) . . . . ?
C7 C8 C9 C12 -2.2(3) . . . . ?
C8 N1 C1 C2 -178.8(2) . . . . ?
C8 N1 C1 C6 0.0(2) . . . . ?
C8 C9 C10 C11 -179.0(2) . . . . ?
C8 C9 C10 C19 3.8(4) . . . . ?
C8 C9 C12 O1 177.19(17) . . . . ?
C8 C9 C12 C13 56.2(3) . . . . ?
C9 C10 C11 O1 0.2(2) . . . . ?
C9 C10 C11 O2 -179.7(2) . . . . ?
C9 C10 C19 O3 -0.1(4) . . . . ?
C9 C10 C19 N2 177.5(2) . . . . ?
C9 C12 C13 C14 37.0(3) . . . . ?
C9 C12 C13 C18 -142.6(2) . . . . ?
C10 C9 C12 O1 -4.0(2) . . . . ?
C10 C9 C12 C13 -125.0(2) . . . . ?
C11 O1 C12 C9 4.1(2) . . . . ?
C11 O1 C12 C13 130.34(18) . . . . ?
C11 C10 C19 O3 -176.9(2) . . . . ?
C11 C10 C19 N2 0.7(3) . . . . ?
C12 O1 C11 O2 177.0(2) . . . . ?
C12 O1 C11 C10 -2.9(2) . . . . ?
C12 C9 C10 C11 2.4(2) . . . . ?
C12 C9 C10 C19 -174.8(2) . . . . ?
C12 C13 C14 C15 178.5(2) . . . . ?
C12 C13 C18 C17 -179.1(2) . . . . ?
C13 C14 C15 C16 1.4(4) . . . . ?
C14 C13 C18 C17 1.2(4) . . . . ?
C14 C15 C16 C17 -0.4(5) . . . . ?
C15 C16 C17 C18 -0.2(6) . . . . ?
C16 C17 C18 C13 -0.2(5) . . . . ?
C18 C13 C14 C15 -1.8(4) . . . . ?
C19 C10 C11 O1 177.64(18) . . . . ?
C19 C10 C11 O2 -2.3(4) . . . . ?
C20 O4 N2 C19 -99.0(2) . . . . ?
